data_2235946
loop_
_publ_author_name
'Wang, Li-Zhi'
'Chi, Yun'
'Li, Xiang-Xiang'
'Guan, Jian-Ning'

_publ_section_title
;
 6-[4-(Diphenylamino)phenyl]quinoline 1-oxide
;
_journal_coeditor_code PV2553
_journal_issue 8
_journal_name_full 'Acta Crystallographica Section E'
_journal_page_first o2543
_journal_paper_doi 10.1107/S1600536812031662
_journal_volume 68
_journal_year 2012
_chemical_formula_iupac 'C27 H20 N2 O'
_chemical_formula_moiety 'C27 H20 N2 O'
_chemical_formula_sum 'C27 H20 N2 O'
_chemical_formula_weight 388.45
_chemical_name_systematic
;
6-[4-(Diphenylamino)phenyl]quinoline 1-oxide
;
_space_group_IT_number 14
_symmetry_cell_setting monoclinic
_symmetry_space_group_name_Hall '-P 2ybc'
_symmetry_space_group_name_H-M 'P 1 21/c 1'
_atom_sites_solution_hydrogens geom
_atom_sites_solution_primary direct
_atom_sites_solution_secondary difmap
_audit_creation_method SHELXL97
_cell_angle_alpha 90.00
_cell_angle_beta 107.05(3)
_cell_angle_gamma 90.00
_cell_formula_units_Z 4
_cell_length_a 16.774(3)
_cell_length_b 9.6130(19)
_cell_length_c 13.253(3)
_cell_measurement_reflns_used 25
_cell_measurement_temperature 293(2)
_cell_measurement_theta_max 13
_cell_measurement_theta_min 9
_cell_volume 2043.1(8)
_computing_cell_refinement 'CAD-4 EXPRESS (Enraf--Nonius, 1994)'
_computing_data_collection 'CAD-4 EXPRESS (Enraf--Nonius, 1994)'
_computing_data_reduction 'XCAD4 (Harms & Wocadlo, 1995)'
_computing_molecular_graphics 'SHELXTL (Sheldrick, 2008)'
_computing_publication_material 'PLATON (Spek, 2009)'
_computing_structure_refinement 'SHELXL97 (Sheldrick, 2008)'
_computing_structure_solution 'SHELXS97 (Sheldrick, 2008)'
_diffrn_ambient_temperature 293(2)
_diffrn_measured_fraction_theta_full 0.999
_diffrn_measured_fraction_theta_max 0.999
_diffrn_measurement_device_type 'Enraf--Nonius CAD-4'
_diffrn_measurement_method \w/2\q
_diffrn_radiation_monochromator graphite
_diffrn_radiation_source 'fine-focus sealed tube'
_diffrn_radiation_type MoK\a
_diffrn_radiation_wavelength 0.71073
_diffrn_reflns_av_R_equivalents 0.0719
_diffrn_reflns_av_sigmaI/netI 0.0513
_diffrn_reflns_limit_h_max 0
_diffrn_reflns_limit_h_min -20
_diffrn_reflns_limit_k_max 11
_diffrn_reflns_limit_k_min 0
_diffrn_reflns_limit_l_max 15
_diffrn_reflns_limit_l_min -15
_diffrn_reflns_number 3881
_diffrn_reflns_theta_full 25.37
_diffrn_reflns_theta_max 25.37
_diffrn_reflns_theta_min 1.27
_diffrn_standards_decay_% 1
_diffrn_standards_interval_count 200
_diffrn_standards_interval_time 2
_diffrn_standards_number 3
_exptl_absorpt_coefficient_mu 0.077
_exptl_absorpt_correction_T_max 0.9923
_exptl_absorpt_correction_T_min 0.9772
_exptl_absorpt_correction_type psi-scan
_exptl_absorpt_process_details '(North <i>et al.</i>, 1968)'
_exptl_crystal_colour colourless
_exptl_crystal_density_diffrn 1.263
_exptl_crystal_density_method 'not measured'
_exptl_crystal_description block
_exptl_crystal_F_000 816
_exptl_crystal_size_max 0.30
_exptl_crystal_size_mid 0.20
_exptl_crystal_size_min 0.10
_refine_diff_density_max 0.201
_refine_diff_density_min -0.157
_refine_ls_extinction_method none
_refine_ls_goodness_of_fit_ref 1.002
_refine_ls_hydrogen_treatment constr
_refine_ls_matrix_type full
_refine_ls_number_parameters 271
_refine_ls_number_reflns 3747
_refine_ls_number_restraints 0
_refine_ls_restrained_S_all 1.002
_refine_ls_R_factor_all 0.1026
_refine_ls_R_factor_gt 0.0581
_refine_ls_shift/su_max 0.000
_refine_ls_shift/su_mean 0.000
_refine_ls_structure_factor_coef Fsqd
_refine_ls_weighting_details 'calc w = 1/[\s^2^(Fo^2^)+(0.0780P)^2^] where P=(Fo^2^+2Fc^2^)/3'
_refine_ls_weighting_scheme calc
_refine_ls_wR_factor_gt 0.1359
_refine_ls_wR_factor_ref 0.1555
_reflns_number_gt 2263
_reflns_number_total 3747
_reflns_threshold_expression I>2\s(I)
_cod_data_source_file pv2553.cif
_cod_data_source_block I
_cod_original_cell_volume 2043.1(7)
_cod_original_sg_symbol_H-M 'P 21/c'
_cod_database_code 2235946
_cod_database_fobs_code 2235946

loop_
_symmetry_equiv_pos_as_xyz
'x, y, z'
'-x, y+1/2, -z+1/2'
'-x, -y, -z'
'x, -y-1/2, z-1/2'

loop_
_atom_site_type_symbol
_atom_site_label
_atom_site_fract_x
_atom_site_fract_y
_atom_site_fract_z
_atom_site_U_iso_or_equiv
_atom_site_adp_type
_atom_site_calc_flag
_atom_site_refinement_flags
_atom_site_occupancy
_atom_site_symmetry_multiplicity
O O 0.46148(12) -0.0633(2) -0.26382(13) 0.0624(5) Uani d . 1 1
N N1 0.17381(14) 0.1024(2) 0.34131(16) 0.0563(6) Uani d . 1 1
C C1 0.22097(18) 0.0401(3) 0.5285(2) 0.0637(8) Uani d . 1 1
H H1A 0.2412 0.1298 0.5452 0.076 Uiso calc R 1 1
N N2 0.47292(13) -0.1387(2) -0.17945(15) 0.0471(5) Uani d . 1 1
C C2 0.2295(2) -0.0578(4) 0.6077(2) 0.0727(9) Uani d . 1 1
H H2A 0.2556 -0.0333 0.6775 0.087 Uiso calc R 1 1
C C3 0.1999(2) -0.1898(3) 0.5843(3) 0.0747(9) Uani d . 1 1
H H3A 0.2055 -0.2551 0.6378 0.090 Uiso calc R 1 1
C C4 0.1622(2) -0.2248(3) 0.4821(3) 0.0796(9) Uani d . 1 1
H H4A 0.1420 -0.3146 0.4657 0.096 Uiso calc R 1 1
C C5 0.1536(2) -0.1290(3) 0.4029(2) 0.0670(8) Uani d . 1 1
H H5A 0.1279 -0.1549 0.3333 0.080 Uiso calc R 1 1
C C6 0.18249(16) 0.0043(3) 0.42509(19) 0.0497(7) Uani d . 1 1
C C7 0.12495(15) 0.2234(3) 0.33659(18) 0.0471(6) Uani d . 1 1
C C8 0.13847(16) 0.3420(3) 0.2849(2) 0.0538(7) Uani d . 1 1
H H8A 0.1800 0.3422 0.2514 0.065 Uiso calc R 1 1
C C9 0.09116(19) 0.4601(3) 0.2823(2) 0.0653(8) Uani d . 1 1
H H9A 0.1002 0.5384 0.2459 0.078 Uiso calc R 1 1
C C10 0.0310(2) 0.4622(3) 0.3332(2) 0.0721(9) Uani d . 1 1
H H10A -0.0001 0.5426 0.3325 0.086 Uiso calc R 1 1
C C11 0.01655(17) 0.3467(3) 0.3850(2) 0.0667(8) Uani d . 1 1
H H11A -0.0246 0.3487 0.4191 0.080 Uiso calc R 1 1
C C12 0.06248(16) 0.2266(3) 0.3871(2) 0.0572(7) Uani d . 1 1
H H12A 0.0519 0.1481 0.4221 0.069 Uiso calc R 1 1
C C13 0.21718(15) 0.0743(3) 0.26611(19) 0.0475(6) Uani d . 1 1
C C14 0.29592(17) 0.0150(3) 0.29892(19) 0.0558(7) Uani d . 1 1
H H14A 0.3203 -0.0034 0.3702 0.067 Uiso calc R 1 1
C C15 0.33867(16) -0.0169(3) 0.22768(19) 0.0539(7) Uani d . 1 1
H H15A 0.3917 -0.0554 0.2519 0.065 Uiso calc R 1 1
C C16 0.30402(15) 0.0074(3) 0.12001(18) 0.0429(6) Uani d . 1 1
C C17 0.22541(15) 0.0677(2) 0.08783(19) 0.0452(6) Uani d . 1 1
H H17A 0.2012 0.0869 0.0166 0.054 Uiso calc R 1 1
C C18 0.18226(15) 0.0998(3) 0.15911(19) 0.0485(6) Uani d . 1 1
H H18A 0.1293 0.1389 0.1351 0.058 Uiso calc R 1 1
C C19 0.34862(14) -0.0321(2) 0.04275(18) 0.0426(6) Uani d . 1 1
C C20 0.39816(15) -0.1491(2) 0.05721(18) 0.0454(6) Uani d . 1 1
H H20A 0.4031 -0.2046 0.1162 0.054 Uiso calc R 1 1
C C21 0.44174(14) -0.1874(2) -0.01543(18) 0.0420(6) Uani d . 1 1
C C22 0.43129(14) -0.1041(2) -0.10499(17) 0.0411(6) Uani d . 1 1
C C23 0.38061(15) 0.0147(3) -0.12111(18) 0.0463(6) Uani d . 1 1
H H23A 0.3742 0.0696 -0.1807 0.056 Uiso calc R 1 1
C C24 0.34094(15) 0.0486(3) -0.04859(18) 0.0464(6) Uani d . 1 1
H H24A 0.3076 0.1277 -0.0595 0.056 Uiso calc R 1 1
C C25 0.49522(16) -0.3042(2) 0.0002(2) 0.0498(6) Uani d . 1 1
H H25A 0.5029 -0.3606 0.0593 0.060 Uiso calc R 1 1
C C26 0.53503(16) -0.3321(3) -0.0729(2) 0.0521(7) Uani d . 1 1
H H26A 0.5707 -0.4082 -0.0634 0.062 Uiso calc R 1 1
C C27 0.52346(16) -0.2490(3) -0.1614(2) 0.0522(7) Uani d . 1 1
H H27A 0.5519 -0.2708 -0.2100 0.063 Uiso calc R 1 1

loop_
_atom_site_aniso_label
_atom_site_aniso_U_11
_atom_site_aniso_U_22
_atom_site_aniso_U_33
_atom_site_aniso_U_12
_atom_site_aniso_U_13
_atom_site_aniso_U_23
O 0.0795(13) 0.0698(13) 0.0483(11) 0.0007(11) 0.0350(10) 0.0082(9)
N1 0.0731(15) 0.0497(13) 0.0605(14) 0.0173(11) 0.0418(12) 0.0101(11)
C1 0.076(2) 0.0584(18) 0.0597(18) -0.0005(15) 0.0241(16) -0.0076(14)
N2 0.0530(13) 0.0484(13) 0.0458(12) -0.0104(11) 0.0237(10) -0.0059(10)
C2 0.089(2) 0.080(2) 0.0463(16) 0.0161(19) 0.0160(16) 0.0009(16)
C3 0.094(2) 0.068(2) 0.070(2) 0.0229(19) 0.0360(19) 0.0199(17)
C4 0.109(3) 0.0521(18) 0.076(2) -0.0056(18) 0.024(2) 0.0076(16)
C5 0.088(2) 0.0549(19) 0.0540(17) -0.0036(16) 0.0154(16) -0.0014(14)
C6 0.0578(16) 0.0510(16) 0.0478(15) 0.0084(13) 0.0272(13) 0.0023(13)
C7 0.0494(15) 0.0502(15) 0.0437(14) 0.0035(13) 0.0169(12) -0.0062(12)
C8 0.0576(17) 0.0519(16) 0.0567(16) 0.0043(13) 0.0243(13) -0.0005(13)
C9 0.075(2) 0.0537(18) 0.0669(19) 0.0112(16) 0.0198(16) 0.0018(14)
C10 0.068(2) 0.070(2) 0.077(2) 0.0271(17) 0.0189(17) -0.0024(17)
C11 0.0471(16) 0.086(2) 0.073(2) 0.0103(16) 0.0255(15) -0.0120(17)
C12 0.0529(16) 0.0635(18) 0.0618(17) -0.0021(14) 0.0272(14) -0.0056(14)
C13 0.0518(15) 0.0479(15) 0.0495(15) 0.0058(13) 0.0250(12) 0.0010(12)
C14 0.0594(17) 0.0701(18) 0.0408(14) 0.0126(15) 0.0190(13) 0.0014(13)
C15 0.0465(15) 0.0670(18) 0.0503(15) 0.0106(13) 0.0174(12) 0.0012(13)
C16 0.0466(14) 0.0422(13) 0.0429(13) -0.0006(12) 0.0178(11) -0.0025(11)
C17 0.0473(14) 0.0470(14) 0.0427(13) 0.0035(12) 0.0154(11) 0.0027(11)
C18 0.0459(14) 0.0528(15) 0.0522(15) 0.0081(12) 0.0227(12) 0.0028(12)
C19 0.0398(13) 0.0449(14) 0.0448(14) -0.0029(11) 0.0151(11) -0.0030(11)
C20 0.0495(14) 0.0486(15) 0.0407(13) -0.0009(13) 0.0175(11) 0.0047(11)
C21 0.0432(13) 0.0398(14) 0.0459(14) -0.0055(11) 0.0175(11) -0.0028(11)
C22 0.0441(13) 0.0425(14) 0.0394(13) -0.0085(11) 0.0168(11) -0.0066(11)
C23 0.0470(14) 0.0505(15) 0.0427(13) -0.0033(12) 0.0153(11) 0.0069(11)
C24 0.0446(14) 0.0460(15) 0.0513(14) 0.0036(12) 0.0181(12) 0.0026(12)
C25 0.0589(16) 0.0408(14) 0.0541(15) -0.0003(13) 0.0232(13) -0.0004(12)
C26 0.0572(16) 0.0432(15) 0.0604(17) 0.0019(13) 0.0246(14) -0.0075(13)
C27 0.0579(16) 0.0487(16) 0.0585(16) -0.0062(14) 0.0305(13) -0.0136(13)

loop_
_atom_type_symbol
_atom_type_description
_atom_type_scat_dispersion_real
_atom_type_scat_dispersion_imag
_atom_type_scat_source
C C 0.0033 0.0016 'International Tables Vol C Tables 4.2.6.8 and 6.1.1.4'
H H 0.0000 0.0000 'International Tables Vol C Tables 4.2.6.8 and 6.1.1.4'
N N 0.0061 0.0033 'International Tables Vol C Tables 4.2.6.8 and 6.1.1.4'
O O 0.0106 0.0060 'International Tables Vol C Tables 4.2.6.8 and 6.1.1.4'

loop_
_geom_angle_atom_site_label_1
_geom_angle_atom_site_label_2
_geom_angle_atom_site_label_3
_geom_angle
C7 N1 C13 122.3(2)
C7 N1 C6 120.13(19)
C13 N1 C6 117.5(2)
C6 C1 C2 119.9(3)
C6 C1 H1A 120.0
C2 C1 H1A 120.0
O N2 C27 121.6(2)
O N2 C22 119.6(2)
C27 N2 C22 118.9(2)
C3 C2 C1 120.7(3)
C3 C2 H2A 119.7
C1 C2 H2A 119.7
C4 C3 C2 119.2(3)
C4 C3 H3A 120.4
C2 C3 H3A 120.4
C3 C4 C5 120.7(3)
C3 C4 H4A 119.6
C5 C4 H4A 119.6
C4 C5 C6 120.8(3)
C4 C5 H5A 119.6
C6 C5 H5A 119.6
C5 C6 C1 118.7(3)
C5 C6 N1 120.0(2)
C1 C6 N1 121.3(3)
C8 C7 C12 118.3(2)
C8 C7 N1 121.5(2)
C12 C7 N1 120.2(2)
C9 C8 C7 120.9(2)
C9 C8 H8A 119.5
C7 C8 H8A 119.5
C10 C9 C8 120.1(3)
C10 C9 H9A 119.9
C8 C9 H9A 119.9
C11 C10 C9 120.1(3)
C11 C10 H10A 120.0
C9 C10 H10A 120.0
C10 C11 C12 120.7(3)
C10 C11 H11A 119.7
C12 C11 H11A 119.7
C11 C12 C7 119.9(3)
C11 C12 H12A 120.0
C7 C12 H12A 120.0
C14 C13 C18 118.1(2)
C14 C13 N1 119.6(2)
C18 C13 N1 122.2(2)
C15 C14 C13 121.1(2)
C15 C14 H14A 119.5
C13 C14 H14A 119.5
C14 C15 C16 121.3(2)
C14 C15 H15A 119.3
C16 C15 H15A 119.3
C17 C16 C15 117.3(2)
C17 C16 C19 121.4(2)
C15 C16 C19 121.4(2)
C18 C17 C16 121.6(2)
C18 C17 H17A 119.2
C16 C17 H17A 119.2
C17 C18 C13 120.6(2)
C17 C18 H18A 119.7
C13 C18 H18A 119.7
C20 C19 C24 117.9(2)
C20 C19 C16 121.2(2)
C24 C19 C16 120.9(2)
C19 C20 C21 121.8(2)
C19 C20 H20A 119.1
C21 C20 H20A 119.1
C22 C21 C25 119.7(2)
C22 C21 C20 117.8(2)
C25 C21 C20 122.5(2)
C21 C22 C23 121.0(2)
C21 C22 N2 119.7(2)
C23 C22 N2 119.3(2)
C24 C23 C22 119.2(2)
C24 C23 H23A 120.4
C22 C23 H23A 120.4
C23 C24 C19 122.3(2)
C23 C24 H24A 118.9
C19 C24 H24A 118.9
C26 C25 C21 118.5(2)
C26 C25 H25A 120.8
C21 C25 H25A 120.8
C25 C26 C27 121.0(2)
C25 C26 H26A 119.5
C27 C26 H26A 119.5
N2 C27 C26 122.2(2)
N2 C27 H27A 118.9
C26 C27 H27A 118.9

loop_
_geom_bond_atom_site_label_1
_geom_bond_atom_site_label_2
_geom_bond_distance
O N2 1.299(2)
N1 C7 1.414(3)
N1 C13 1.421(3)
N1 C6 1.431(3)
C1 C6 1.377(4)
C1 C2 1.385(4)
C1 H1A 0.9300
N2 C27 1.334(3)
N2 C22 1.406(3)
C2 C3 1.365(4)
C2 H2A 0.9300
C3 C4 1.359(4)
C3 H3A 0.9300
C4 C5 1.371(4)
C4 H4A 0.9300
C5 C6 1.371(4)
C5 H5A 0.9300
C7 C8 1.383(3)
C7 C12 1.400(3)
C8 C9 1.380(4)
C8 H8A 0.9300
C9 C10 1.369(4)
C9 H9A 0.9300
C10 C11 1.363(4)
C10 H10A 0.9300
C11 C12 1.384(4)
C11 H11A 0.9300
C12 H12A 0.9300
C13 C14 1.386(3)
C13 C18 1.388(3)
C14 C15 1.377(3)
C14 H14A 0.9300
C15 C16 1.394(3)
C15 H15A 0.9300
C16 C17 1.388(3)
C16 C19 1.484(3)
C17 C18 1.383(3)
C17 H17A 0.9300
C18 H18A 0.9300
C19 C20 1.379(3)
C19 C24 1.411(3)
C20 C21 1.417(3)
C20 H20A 0.9300
C21 C22 1.399(3)
C21 C25 1.414(3)
C22 C23 1.402(3)
C23 C24 1.359(3)
C23 H23A 0.9300
C24 H24A 0.9300
C25 C26 1.355(3)
C25 H25A 0.9300
C26 C27 1.386(4)
C26 H26A 0.9300
C27 H27A 0.9300

loop_
_geom_hbond_atom_site_label_D
_geom_hbond_atom_site_label_H
_geom_hbond_atom_site_label_A
_geom_hbond_site_symmetry_A
_geom_hbond_distance_DH
_geom_hbond_distance_HA
_geom_hbond_distance_DA
_geom_hbond_angle_DHA
C17 H17A Cg3 4_554 0.93 2.762 3.640(3) 158

loop_
_geom_torsion_atom_site_label_1
_geom_torsion_atom_site_label_2
_geom_torsion_atom_site_label_3
_geom_torsion_atom_site_label_4
_geom_torsion
C6 C1 C2 C3 -0.1(4)
C1 C2 C3 C4 0.3(5)
C2 C3 C4 C5 -0.1(5)
C3 C4 C5 C6 -0.4(5)
C4 C5 C6 C1 0.5(4)
C4 C5 C6 N1 179.3(3)
C2 C1 C6 C5 -0.3(4)
C2 C1 C6 N1 -179.1(2)
C7 N1 C6 C5 117.4(3)
C13 N1 C6 C5 -63.9(3)
C7 N1 C6 C1 -63.8(3)
C13 N1 C6 C1 114.9(3)
C13 N1 C7 C8 -23.1(4)
C6 N1 C7 C8 155.5(2)
C13 N1 C7 C12 158.5(2)
C6 N1 C7 C12 -22.9(4)
C12 C7 C8 C9 -0.6(4)
N1 C7 C8 C9 -179.0(2)
C7 C8 C9 C10 1.4(4)
C8 C9 C10 C11 -1.2(5)
C9 C10 C11 C12 0.3(5)
C10 C11 C12 C7 0.5(4)
C8 C7 C12 C11 -0.4(4)
N1 C7 C12 C11 178.0(2)
C7 N1 C13 C14 141.4(3)
C6 N1 C13 C14 -37.3(4)
C7 N1 C13 C18 -40.8(4)
C6 N1 C13 C18 140.5(3)
C18 C13 C14 C15 0.4(4)
N1 C13 C14 C15 178.3(2)
C13 C14 C15 C16 -0.8(4)
C14 C15 C16 C17 1.3(4)
C14 C15 C16 C19 -177.6(2)
C15 C16 C17 C18 -1.3(4)
C19 C16 C17 C18 177.5(2)
C16 C17 C18 C13 0.9(4)
C14 C13 C18 C17 -0.4(4)
N1 C13 C18 C17 -178.2(2)
C17 C16 C19 C20 -144.3(2)
C15 C16 C19 C20 34.5(4)
C17 C16 C19 C24 35.0(3)
C15 C16 C19 C24 -146.2(2)
C24 C19 C20 C21 1.2(3)
C16 C19 C20 C21 -179.4(2)
C19 C20 C21 C22 -1.7(3)
C19 C20 C21 C25 177.6(2)
C25 C21 C22 C23 -178.1(2)
C20 C21 C22 C23 1.2(3)
C25 C21 C22 N2 1.1(3)
C20 C21 C22 N2 -179.6(2)
O N2 C22 C21 178.3(2)
C27 N2 C22 C21 -1.7(3)
O N2 C22 C23 -2.5(3)
C27 N2 C22 C23 177.5(2)
C21 C22 C23 C24 -0.3(4)
N2 C22 C23 C24 -179.5(2)
C22 C23 C24 C19 -0.3(4)
C20 C19 C24 C23 -0.2(3)
C16 C19 C24 C23 -179.6(2)
C22 C21 C25 C26 0.0(3)
C20 C21 C25 C26 -179.3(2)
C21 C25 C26 C27 -0.4(4)
O N2 C27 C26 -178.7(2)
C22 N2 C27 C26 1.3(4)
C25 C26 C27 N2 -0.2(4)
